data_2203594
loop_
_publ_author_name
'Hai-Zhen Xu'
'You-Quan Zhu'
'Xin Zhang'
'Xu Chen'
'Hua-Ling Zhu'

_publ_section_title
4-{[1-(Methoxycarbonyl)-3-(methylsulfanyl)propylamino](phenyl)methylidene}3-methyl-1-phenylpyrazol-5(4<i>H</i>)-one
_journal_issue 5
_journal_name_full 'Acta Crystallographica Section E'
_journal_page_first o835
_journal_page_last o836
_journal_paper_doi 10.1107/S1600536804009158
_journal_volume 60
_journal_year 2004
_chemical_formula_iupac 'C24 H27 N3 O3 S'
_chemical_formula_moiety 'C24 H27 N3 O3 S'
_chemical_formula_sum 'C24 H27 N3 O3 S'
_chemical_formula_weight 437.55
_chemical_name_systematic
;
4-{[1-(Methoxycarbonyl)-3-(methylsulfanyl)propylamino](phenyl)methylidene}
3-methyl-1-phenylpyrazol-5(4H)-one
;
_space_group_IT_number 14
_symmetry_cell_setting monoclinic
_symmetry_space_group_name_Hall '-P 2ybc'
_symmetry_space_group_name_H-M 'P 1 21/c 1'
_atom_sites_solution_hydrogens geom
_atom_sites_solution_primary direct
_atom_sites_solution_secondary difmap
_cell_angle_alpha 90.00
_cell_angle_beta 107.946(9)
_cell_angle_gamma 90.00
_cell_formula_units_Z 4
_cell_length_a 13.355(7)
_cell_length_b 10.261(5)
_cell_length_c 18.159(10)
_cell_measurement_reflns_used 685
_cell_measurement_temperature 293(2)
_cell_measurement_theta_max 20.69
_cell_measurement_theta_min 3.01
_cell_volume 2367(2)
_computing_cell_refinement SMART
_computing_data_collection 'SMART (Bruker, 1998)'
_computing_data_reduction 'SAINT (Bruker, 1999)'
_computing_molecular_graphics 'SHELXTL (Bruker, 1998)'
_computing_publication_material SHELXTL
_computing_structure_refinement 'SHELXL97 (Sheldrick, 1997)'
_computing_structure_solution 'SHELXS97 (Sheldrick, 1997)'
_diffrn_ambient_temperature 293(2)
_diffrn_measured_fraction_theta_full 1.000
_diffrn_measured_fraction_theta_max 1.000
_diffrn_measurement_device_type 'Bruker 1K CCD area-detector'
_diffrn_measurement_method '\f and \w'
_diffrn_radiation_monochromator graphite
_diffrn_radiation_source 'fine-focus sealed tube'
_diffrn_radiation_type MoK\a
_diffrn_radiation_wavelength 0.71073
_diffrn_reflns_av_R_equivalents 0.0531
_diffrn_reflns_av_sigmaI/netI 0.0638
_diffrn_reflns_limit_h_max 15
_diffrn_reflns_limit_h_min -15
_diffrn_reflns_limit_k_max 7
_diffrn_reflns_limit_k_min -12
_diffrn_reflns_limit_l_max 21
_diffrn_reflns_limit_l_min -21
_diffrn_reflns_number 11933
_diffrn_reflns_theta_full 25.00
_diffrn_reflns_theta_max 25.00
_diffrn_reflns_theta_min 1.60
_diffrn_standards_number 0
_exptl_absorpt_coefficient_mu 0.166
_exptl_absorpt_correction_T_max 0.977
_exptl_absorpt_correction_T_min 0.963
_exptl_absorpt_correction_type multi-scan
_exptl_absorpt_process_details '(SADABS; Sheldrick, 1996)'
_exptl_crystal_colour 'pale yellow'
_exptl_crystal_density_diffrn 1.228
_exptl_crystal_density_method 'not measured'
_exptl_crystal_description prism
_exptl_crystal_F_000 928
_exptl_crystal_size_max 0.20
_exptl_crystal_size_mid 0.18
_exptl_crystal_size_min 0.14
_refine_diff_density_max 0.240
_refine_diff_density_min -0.197
_refine_ls_extinction_method none
_refine_ls_goodness_of_fit_ref 1.027
_refine_ls_hydrogen_treatment constr
_refine_ls_matrix_type full
_refine_ls_number_parameters 287
_refine_ls_number_reflns 4160
_refine_ls_number_restraints 0
_refine_ls_restrained_S_all 1.027
_refine_ls_R_factor_all 0.1453
_refine_ls_R_factor_gt 0.0628
_refine_ls_shift/su_max 0.000
_refine_ls_shift/su_mean 0.000
_refine_ls_structure_factor_coef Fsqd
_refine_ls_weighting_details 'calc w = 1/[\s^2^(Fo^2^)+(0.0988P)^2^+0.0751P] where P = (Fo^2^+2Fc^2^)/3'
_refine_ls_weighting_scheme calc
_refine_ls_wR_factor_gt 0.1520
_refine_ls_wR_factor_ref 0.1990
_reflns_number_gt 2098
_reflns_number_total 4160
_reflns_threshold_expression I>2\s(I)
_cod_data_source_file fl6098.cif
_cod_data_source_block I
_cod_depositor_comments
;
The following automatic conversions were performed:
'_symmetry_cell_setting' value 'Monoclinic' changed to 'monoclinic'
according to '/home/saulius/struct/CIF-dictionaries/cif_core.dic'
dictionary named 'cif_core.dic' version 2.4.1 from 2010-06-29.

Automatic conversion script
Id: cif_fix_enum 1527 2010-12-29 10:47:43Z saulius 

The following automatic conversions were performed:

'_symmetry_cell_setting' value 'Monoclinic' changed to 'monoclinic'
according to /home/saulius/struct/CIF-dictionaries/cif_core.dic
dictionary named 'cif_core.dic' version 2.4.1 from 2010-06-29.

Automatic conversion script
Id: cif_fix_values 1715 2011-07-08 13:25:40Z adriana 
;
_cod_original_sg_symbol_Hall -P2ybc
_cod_original_sg_symbol_H-M 'P 21/c'
_cod_database_code 2203594
_cod_database_fobs_code 2203594

loop_
_symmetry_equiv_pos_as_xyz
'x, y, z'
'-x, y+1/2, -z+1/2'
'-x, -y, -z'
'x, -y-1/2, z-1/2'

loop_
_atom_site_label
_atom_site_fract_x
_atom_site_fract_y
_atom_site_fract_z
_atom_site_U_iso_or_equiv
_atom_site_adp_type
_atom_site_calc_flag
_atom_site_refinement_flags
_atom_site_occupancy
_atom_site_type_symbol
S1 0.66406(12) 0.70853(16) 0.07812(8) 0.1184(6) Uani d . 1 S
O1 1.13255(18) 0.8872(3) 0.19531(15) 0.0736(8) Uani d . 1 O
O2 0.9546(3) 0.9826(5) 0.3219(2) 0.1471(16) Uani d . 1 O
O3 0.7871(2) 0.9511(3) 0.31050(17) 0.0970(10) Uani d . 1 O
N1 1.1890(2) 1.0462(3) 0.12583(16) 0.0542(7) Uani d . 1 N
N2 1.1430(2) 1.1475(3) 0.07472(16) 0.0589(8) Uani d . 1 N
N3 0.9235(3) 0.9130(4) 0.1720(2) 0.0754(10) Uani d . 1 N
H3A 0.985(3) 0.875(4) 0.191(2) 0.087(14) Uiso d . 1 H
C1 1.3466(3) 0.9208(4) 0.1886(2) 0.0744(11) Uani d . 1 C
H1 1.3060 0.8556 0.2008 0.089 Uiso calc R 1 H
C2 1.4545(4) 0.9076(5) 0.2099(3) 0.0938(14) Uani d . 1 C
H2 1.4861 0.8340 0.2372 0.113 Uiso calc R 1 H
C3 1.5150(4) 0.9997(7) 0.1918(3) 0.1010(17) Uani d . 1 C
H3 1.5876 0.9892 0.2057 0.121 Uiso calc R 1 H
C4 1.4684(4) 1.1086(6) 0.1528(3) 0.0952(15) Uani d . 1 C
H4 1.5099 1.1726 0.1404 0.114 Uiso calc R 1 H
C5 1.3605(3) 1.1249(4) 0.1314(2) 0.0761(11) Uani d . 1 C
H5 1.3296 1.1996 0.1050 0.091 Uiso calc R 1 H
C6 1.2993(3) 1.0298(4) 0.14958(19) 0.0561(9) Uani d . 1 C
C7 1.0436(3) 1.1477(3) 0.06787(19) 0.0525(9) Uani d . 1 C
C8 1.0180(2) 1.0481(3) 0.11389(18) 0.0516(9) Uani d . 1 C
C9 1.1159(3) 0.9815(4) 0.1506(2) 0.0541(9) Uani d . 1 C
C10 0.9727(3) 1.2431(4) 0.0151(2) 0.0737(11) Uani d . 1 C
H10A 0.9510 1.3079 0.0452 0.111 Uiso calc R 1 H
H10B 0.9119 1.1986 -0.0175 0.111 Uiso calc R 1 H
H10C 1.0095 1.2844 -0.0164 0.111 Uiso calc R 1 H
C11 0.9256(3) 1.0174(3) 0.12983(19) 0.0541(9) Uani d . 1 C
C12 0.8286(2) 1.0977(3) 0.10346(19) 0.0502(8) Uani d . 1 C
C13 0.8199(3) 1.2082(4) 0.1432(3) 0.0763(12) Uani d . 1 C
H13 0.8755 1.2333 0.1859 0.092 Uiso calc R 1 H
C14 0.7303(3) 1.2826(4) 0.1209(3) 0.0828(12) Uani d . 1 C
H14 0.7249 1.3568 0.1488 0.099 Uiso calc R 1 H
C15 0.6492(3) 1.2470(4) 0.0575(3) 0.0749(12) Uani d . 1 C
H15 0.5888 1.2981 0.0415 0.090 Uiso calc R 1 H
C16 0.6565(3) 1.1371(4) 0.0179(2) 0.0785(12) Uani d . 1 C
H16 0.6011 1.1130 -0.0252 0.094 Uiso calc R 1 H
C17 0.7460(3) 1.0611(4) 0.0413(2) 0.0642(10) Uani d . 1 C
H17 0.7501 0.9847 0.0148 0.077 Uiso calc R 1 H
C18 0.8432(3) 0.8810(4) 0.2077(2) 0.0658(10) Uani d . 1 C
H18 0.7756 0.9155 0.1753 0.079 Uiso calc R 1 H
C19 0.8344(3) 0.7334(4) 0.2126(3) 0.0842(13) Uani d . 1 C
H19A 0.7874 0.7128 0.2424 0.101 Uiso calc R 1 H
H19B 0.9031 0.6980 0.2400 0.101 Uiso calc R 1 H
C20 0.7937(4) 0.6679(5) 0.1334(4) 0.1127(18) Uani d . 1 C
H20A 0.7976 0.5742 0.1410 0.135 Uiso calc R 1 H
H20B 0.8405 0.6904 0.1037 0.135 Uiso calc R 1 H
C21 0.5894(4) 0.6333(5) 0.1304(3) 0.1128(17) Uani d . 1 C
H21A 0.6069 0.5423 0.1366 0.169 Uiso calc R 1 H
H21B 0.5159 0.6429 0.1028 0.169 Uiso calc R 1 H
H21C 0.6047 0.6734 0.1804 0.169 Uiso calc R 1 H
C22 0.8699(4) 0.9439(5) 0.2861(3) 0.0864(13) Uani d . 1 C
C23 0.8016(5) 1.0096(8) 0.3858(3) 0.155(3) Uani d . 1 C
H23A 0.8403 0.9498 0.4259 0.186 Uiso calc R 1 H
H23B 0.8428 1.0887 0.3903 0.186 Uiso calc R 1 H
C24 0.7080(6) 1.0382(8) 0.3964(4) 0.187(3) Uani d . 1 C
H24A 0.6776 1.1127 0.3657 0.280 Uiso calc R 1 H
H24B 0.7187 1.0571 0.4501 0.280 Uiso calc R 1 H
H24C 0.6614 0.9650 0.3811 0.280 Uiso calc R 1 H

loop_
_atom_site_aniso_label
_atom_site_aniso_U_11
_atom_site_aniso_U_22
_atom_site_aniso_U_33
_atom_site_aniso_U_12
_atom_site_aniso_U_13
_atom_site_aniso_U_23
S1 0.1313(13) 0.1376(13) 0.0807(9) -0.0411(9) 0.0246(8) 0.0058(8)
O1 0.0553(16) 0.0800(19) 0.0851(18) 0.0115(13) 0.0212(14) 0.0297(16)
O2 0.069(2) 0.234(5) 0.125(3) -0.042(3) 0.011(2) -0.041(3)
O3 0.067(2) 0.138(3) 0.084(2) -0.0027(17) 0.0206(16) -0.0211(19)
N1 0.0453(17) 0.0633(19) 0.0538(17) 0.0034(14) 0.0149(14) 0.0060(15)
N2 0.055(2) 0.064(2) 0.0586(18) -0.0001(14) 0.0191(15) 0.0067(15)
N3 0.047(2) 0.084(3) 0.098(3) 0.0128(18) 0.0256(19) 0.034(2)
C1 0.060(3) 0.090(3) 0.074(3) 0.018(2) 0.022(2) 0.008(2)
C2 0.063(3) 0.134(4) 0.084(3) 0.030(3) 0.021(3) 0.010(3)
C3 0.044(3) 0.163(5) 0.090(3) 0.007(3) 0.013(3) -0.025(4)
C4 0.059(3) 0.132(5) 0.098(3) -0.017(3) 0.029(3) -0.020(3)
C5 0.055(3) 0.093(3) 0.081(3) -0.008(2) 0.022(2) -0.009(2)
C6 0.047(2) 0.076(3) 0.0467(19) 0.0010(19) 0.0156(17) -0.0102(18)
C7 0.049(2) 0.058(2) 0.050(2) 0.0007(16) 0.0139(17) -0.0011(17)
C8 0.047(2) 0.059(2) 0.0488(19) -0.0017(16) 0.0144(17) 0.0013(17)
C9 0.050(2) 0.058(2) 0.054(2) 0.0020(18) 0.0162(17) 0.0027(19)
C10 0.068(3) 0.076(3) 0.070(2) 0.006(2) 0.013(2) 0.019(2)
C11 0.048(2) 0.058(2) 0.054(2) 0.0020(16) 0.0104(16) 0.0007(18)
C12 0.045(2) 0.056(2) 0.0479(19) -0.0012(16) 0.0119(17) -0.0016(17)
C13 0.056(2) 0.071(3) 0.090(3) -0.003(2) 0.005(2) -0.019(2)
C14 0.073(3) 0.071(3) 0.099(3) 0.012(2) 0.020(3) -0.014(2)
C15 0.060(3) 0.082(3) 0.083(3) 0.024(2) 0.023(2) 0.019(2)
C16 0.060(3) 0.099(3) 0.063(2) 0.012(2) -0.001(2) 0.004(3)
C17 0.064(2) 0.075(3) 0.048(2) 0.007(2) 0.0085(19) -0.0076(19)
C18 0.044(2) 0.080(3) 0.071(3) 0.0011(18) 0.0151(19) 0.018(2)
C19 0.065(3) 0.082(3) 0.106(4) 0.006(2) 0.026(2) 0.031(3)
C20 0.120(4) 0.087(4) 0.162(5) -0.026(3) 0.088(4) -0.022(3)
C21 0.091(4) 0.125(4) 0.126(4) 0.007(3) 0.039(3) 0.014(3)
C22 0.051(3) 0.110(4) 0.091(3) -0.009(2) 0.012(3) 0.006(3)
C23 0.110(5) 0.240(8) 0.106(5) 0.012(5) 0.022(4) -0.075(5)
C24 0.181(7) 0.235(9) 0.151(6) 0.035(6) 0.061(6) -0.076(6)

loop_
_atom_type_symbol
_atom_type_description
_atom_type_scat_dispersion_real
_atom_type_scat_dispersion_imag
_atom_type_scat_source
C C 0.0033 0.0016 'International Tables Vol C Tables 4.2.6.8 and 6.1.1.4'
H H 0.0000 0.0000 'International Tables Vol C Tables 4.2.6.8 and 6.1.1.4'
N N 0.0061 0.0033 'International Tables Vol C Tables 4.2.6.8 and 6.1.1.4'
O O 0.0106 0.0060 'International Tables Vol C Tables 4.2.6.8 and 6.1.1.4'
S S 0.1246 0.1234 'International Tables Vol C Tables 4.2.6.8 and 6.1.1.4'

loop_
_geom_angle_atom_site_label_1
_geom_angle_atom_site_label_2
_geom_angle_atom_site_label_3
_geom_angle
_geom_angle_publ_flag
C21 S1 C20 102.1(3) ?
C22 O3 C23 117.3(4) ?
C9 N1 N2 111.5(3) yes
C9 N1 C6 128.7(3) yes
N2 N1 C6 119.5(3) yes
C7 N2 N1 107.0(3) yes
C11 N3 C18 126.3(3) yes
C11 N3 H3A 114(3) yes
C18 N3 H3A 117(3) yes
C6 C1 C2 120.1(4) ?
C6 C1 H1 120.0 ?
C2 C1 H1 120.0 ?
C3 C2 C1 121.1(5) ?
C3 C2 H2 119.5 ?
C1 C2 H2 119.5 ?
C2 C3 C4 119.3(4) ?
C2 C3 H3 120.4 ?
C4 C3 H3 120.4 ?
C3 C4 C5 120.9(5) ?
C3 C4 H4 119.6 ?
C5 C4 H4 119.6 ?
C6 C5 C4 119.4(4) ?
C6 C5 H5 120.3 ?
C4 C5 H5 120.3 ?
C1 C6 C5 119.3(4) ?
C1 C6 N1 121.8(3) ?
C5 C6 N1 118.9(3) ?
N2 C7 C8 111.5(3) ?
N2 C7 C10 119.6(3) ?
C8 C7 C10 128.9(3) ?
C11 C8 C7 132.4(3) ?
C11 C8 C9 122.3(3) ?
C7 C8 C9 105.2(3) ?
O1 C9 N1 126.4(3) yes
O1 C9 C8 128.8(3) yes
N1 C9 C8 104.8(3) yes
C7 C10 H10A 109.5 yes
C7 C10 H10B 109.5 ?
H10A C10 H10B 109.5 ?
C7 C10 H10C 109.5 ?
H10A C10 H10C 109.5 ?
H10B C10 H10C 109.5 ?
N3 C11 C8 118.9(3) ?
N3 C11 C12 117.7(3) ?
C8 C11 C12 123.4(3) ?
C17 C12 C13 119.0(3) ?
C17 C12 C11 121.1(3) ?
C13 C12 C11 119.9(3) ?
C12 C13 C14 121.0(4) ?
C12 C13 H13 119.5 ?
C14 C13 H13 119.5 ?
C15 C14 C13 119.6(4) ?
C15 C14 H14 120.2 ?
C13 C14 H14 120.2 ?
C16 C15 C14 120.1(4) ?
C16 C15 H15 120.0 ?
C14 C15 H15 120.0 ?
C15 C16 C17 120.2(4) ?
C15 C16 H16 119.9 ?
C17 C16 H16 119.9 ?
C12 C17 C16 120.1(4) ?
C12 C17 H17 119.9 ?
C16 C17 H17 119.9 ?
N3 C18 C22 109.5(3) ?
N3 C18 C19 109.4(3) ?
C22 C18 C19 111.8(3) ?
N3 C18 H18 108.7 ?
C22 C18 H18 108.7 ?
C19 C18 H18 108.7 ?
C18 C19 C20 113.2(4) ?
C18 C19 H19A 108.9 ?
C20 C19 H19A 108.9 ?
C18 C19 H19B 108.9 ?
C20 C19 H19B 108.9 ?
H19A C19 H19B 107.7 ?
C19 C20 S1 115.7(3) ?
C19 C20 H20A 108.4 ?
S1 C20 H20A 108.4 ?
C19 C20 H20B 108.4 ?
S1 C20 H20B 108.4 ?
H20A C20 H20B 107.4 ?
S1 C21 H21A 109.5 ?
S1 C21 H21B 109.5 ?
H21A C21 H21B 109.5 ?
S1 C21 H21C 109.5 ?
H21A C21 H21C 109.5 ?
H21B C21 H21C 109.5 ?
O2 C22 O3 123.8(5) ?
O2 C22 C18 124.8(4) ?
O3 C22 C18 111.4(4) ?
C24 C23 O3 111.3(5) ?
C24 C23 H23A 109.4 ?
O3 C23 H23A 109.4 ?
C24 C23 H23B 109.4 ?
O3 C23 H23B 109.4 ?
H23A C23 H23B 108.0 ?
C23 C24 H24A 109.5 ?
C23 C24 H24B 109.5 ?
H24A C24 H24B 109.5 ?
C23 C24 H24C 109.5 ?
H24A C24 H24C 109.5 ?
H24B C24 H24C 109.5 ?

loop_
_geom_bond_atom_site_label_1
_geom_bond_atom_site_label_2
_geom_bond_distance
_geom_bond_publ_flag
S1 C21 1.753(5) ?
S1 C20 1.763(6) ?
O1 C9 1.239(4) yes
O2 C22 1.185(5) ?
O3 C22 1.314(5) ?
O3 C23 1.451(6) ?
N1 C9 1.366(4) yes
N1 N2 1.402(4) yes
N1 C6 1.412(4) yes
N2 C7 1.295(4) yes
N3 C11 1.322(4) yes
N3 C18 1.452(5) ?
N3 H3A 0.88(4) ?
C1 C6 1.370(5) ?
C1 C2 1.378(6) ?
C1 H1 0.9300 ?
C2 C3 1.348(7) ?
C2 H2 0.9300 ?
C3 C4 1.365(7) ?
C3 H3 0.9300 ?
C4 C5 1.383(6) ?
C4 H4 0.9300 ?
C5 C6 1.377(5) ?
C5 H5 0.9300 ?
C7 C8 1.427(4) ?
C7 C10 1.488(5) ?
C8 C11 1.387(4) ?
C8 C9 1.444(5) ?
C10 H10A 0.9600 ?
C10 H10B 0.9600 ?
C10 H10C 0.9600 ?
C11 C12 1.484(5) yes
C12 C17 1.365(5) ?
C12 C13 1.368(5) ?
C13 C14 1.370(5) ?
C13 H13 0.9300 ?
C14 C15 1.366(5) ?
C14 H14 0.9300 ?
C15 C16 1.357(6) ?
C15 H15 0.9300 ?
C16 C17 1.381(5) ?
C16 H16 0.9300 ?
C17 H17 0.9300 ?
C18 C22 1.502(6) ?
C18 C19 1.523(6) ?
C18 H18 0.9800 ?
C19 C20 1.528(7) ?
C19 H19A 0.9700 ?
C19 H19B 0.9700 ?
C20 H20A 0.9700 ?
C20 H20B 0.9700 ?
C21 H21A 0.9600 ?
C21 H21B 0.9600 ?
C21 H21C 0.9600 ?
C23 C24 1.354(8) ?
C23 H23A 0.9700 ?
C23 H23B 0.9700 ?
C24 H24A 0.9600 ?
C24 H24B 0.9600 ?
C24 H24C 0.9600 ?

loop_
_geom_hbond_atom_site_label_D
_geom_hbond_atom_site_label_H
_geom_hbond_atom_site_label_A
_geom_hbond_distance_DH
_geom_hbond_distance_HA
_geom_hbond_distance_DA
_geom_hbond_angle_DHA
N3 H3A O1 0.88(4) 1.95(4) 2.705(4) 143(4)

loop_
_geom_torsion_atom_site_label_1
_geom_torsion_atom_site_label_2
_geom_torsion_atom_site_label_3
_geom_torsion_atom_site_label_4
_geom_torsion
_geom_torsion_publ_flag
C9 N1 N2 C7 0.6(4) yes
C6 N1 N2 C7 -174.5(3) yes
C6 C1 C2 C3 -1.1(7) ?
C1 C2 C3 C4 1.0(7) ?
C2 C3 C4 C5 -0.3(7) ?
C3 C4 C5 C6 -0.2(6) ?
C2 C1 C6 C5 0.6(6) ?
C2 C1 C6 N1 179.1(3) ?
C4 C5 C6 C1 0.1(5) ?
C4 C5 C6 N1 -178.5(3) ?
C9 N1 C6 C1 16.9(5) ?
N2 N1 C6 C1 -168.9(3) ?
C9 N1 C6 C5 -164.6(3) ?
N2 N1 C6 C5 9.7(4) ?
N1 N2 C7 C8 0.3(4) ?
N1 N2 C7 C10 -178.3(3) ?
N2 C7 C8 C11 174.3(3) ?
C10 C7 C8 C11 -7.2(6) ?
N2 C7 C8 C9 -1.1(4) ?
C10 C7 C8 C9 177.4(3) ?
N2 N1 C9 O1 179.3(3) ?
C6 N1 C9 O1 -6.1(6) yes
N2 N1 C9 C8 -1.2(4) yes
C6 N1 C9 C8 173.4(3) yes
C11 C8 C9 O1 4.8(6) yes
C7 C8 C9 O1 -179.3(4) yes
C11 C8 C9 N1 -174.6(3) yes
C7 C8 C9 N1 1.4(3) ?
C18 N3 C11 C8 166.2(4) yes
C18 N3 C11 C12 -12.3(6) yes
C7 C8 C11 N3 176.3(4) ?
C9 C8 C11 N3 -9.0(5) yes
C7 C8 C11 C12 -5.2(6) ?
C9 C8 C11 C12 169.5(3) ?
N3 C11 C12 C17 -79.4(4) yes
C8 C11 C12 C17 102.1(4) ?
N3 C11 C12 C13 98.6(4) yes
C8 C11 C12 C13 -80.0(4) ?
C17 C12 C13 C14 -0.7(6) ?
C11 C12 C13 C14 -178.7(4) ?
C12 C13 C14 C15 -1.0(6) ?
C13 C14 C15 C16 1.4(6) ?
C14 C15 C16 C17 -0.1(6) ?
C13 C12 C17 C16 2.0(5) ?
C11 C12 C17 C16 179.9(4) ?
C15 C16 C17 C12 -1.6(6) ?
C11 N3 C18 C22 -87.2(5) ?
C11 N3 C18 C19 150.0(4) ?
N3 C18 C19 C20 -65.9(4) yes
C22 C18 C19 C20 172.6(4) ?
C18 C19 C20 S1 -64.3(4) ?
C21 S1 C20 C19 -69.4(4) ?
C23 O3 C22 O2 -0.3(8) ?
C23 O3 C22 C18 179.8(5) ?
N3 C18 C22 O2 -18.8(6) yes
C19 C18 C22 O2 102.6(5) ?
N3 C18 C22 O3 161.1(3) yes
C19 C18 C22 O3 -77.5(4) ?
C22 O3 C23 C24 166.0(6) ?
